data_7239083
loop_
_publ_author_name
'Romanski, Jan'
'Nowak, Piotr'
'Maksymiuk, Anna'
'Chapuis, Christian'
'Jurczak, Janusz'

_publ_section_title
;
 Diastereoselective 1,3-dipolar cycloadditions of both electronically
 modified phenyl-nitrile oxides and stilbenes
;
_journal_issue 45
_journal_name_full 'RSC Advances'
_journal_page_first 23105
_journal_paper_doi 10.1039/c3ra41718b
_journal_volume 3
_journal_year 2013
_chemical_absolute_configuration syn
_chemical_formula_moiety 'C32 H47 N O5'
_chemical_formula_sum 'C32 H47 N O5'
_chemical_formula_weight 525.71
_space_group_IT_number 4
_space_group_name_Hall 'P 2yb'
_space_group_name_H-M_alt 'P 1 21 1'
_symmetry_cell_setting monoclinic
_symmetry_space_group_name_H-M 'P 1 21 1'
_atom_sites_solution_hydrogens geom
_atom_sites_solution_primary direct
_atom_sites_solution_secondary difmap
_audit_creation_method SHELXL-97
_cell_angle_alpha 90.00
_cell_angle_beta 113.597(2)
_cell_angle_gamma 90.00
_cell_formula_units_Z 2
_cell_length_a 9.0578(3)
_cell_length_b 17.9136(7)
_cell_length_c 10.2169(4)
_cell_measurement_reflns_used 22357
_cell_measurement_temperature 100(2)
_cell_measurement_theta_max 27.765
_cell_measurement_theta_min 2.2720
_cell_volume 1519.16(10)
_computing_cell_refinement 'Bruker SMART'
_computing_data_collection 'Bruker SMART'
_computing_data_reduction 'Bruker SAINT'
_computing_molecular_graphics 'WINGX, MERCURY, ORTEP'
_computing_publication_material 'Bruker SHELXTL'
_computing_structure_refinement 'SHELXL-97 (Sheldrick, 1997)'
_computing_structure_solution 'SHELXS-97 (Sheldrick, 1990)'
_diffrn_ambient_temperature 100(2)
_diffrn_measured_fraction_theta_full 0.998
_diffrn_measured_fraction_theta_max 0.998
_diffrn_measurement_device_type 'Kappa ApexII Ultra CCD'
_diffrn_measurement_method 'phi and omega scans'
_diffrn_radiation_monochromator graphite
_diffrn_radiation_source 'TXS rotating anode'
_diffrn_radiation_type MoK\a
_diffrn_radiation_wavelength 0.71073
_diffrn_reflns_av_R_equivalents 0.0288
_diffrn_reflns_av_sigmaI/netI 0.0193
_diffrn_reflns_limit_h_max 11
_diffrn_reflns_limit_h_min -11
_diffrn_reflns_limit_k_max 23
_diffrn_reflns_limit_k_min -23
_diffrn_reflns_limit_l_max 13
_diffrn_reflns_limit_l_min -13
_diffrn_reflns_number 42193
_diffrn_reflns_theta_full 27.48
_diffrn_reflns_theta_max 27.48
_diffrn_reflns_theta_min 2.27
_exptl_absorpt_coefficient_mu 0.076
_exptl_absorpt_correction_T_max 0.9894
_exptl_absorpt_correction_T_min 0.9753
_exptl_absorpt_correction_type multi-scan
_exptl_absorpt_process_details
;
SADABS-2004/1 - Bruker Nonius area detector scaling and absorption correction
;
_exptl_crystal_colour white
_exptl_crystal_density_diffrn 1.149
_exptl_crystal_density_method 'not measured'
_exptl_crystal_description prismatic
_exptl_crystal_F_000 572
_exptl_crystal_size_max 0.33
_exptl_crystal_size_mid 0.32
_exptl_crystal_size_min 0.14
_refine_diff_density_max 0.464
_refine_diff_density_min -0.219
_refine_diff_density_rms 0.039
_refine_ls_extinction_method none
_refine_ls_goodness_of_fit_ref 1.042
_refine_ls_hydrogen_treatment mixed
_refine_ls_matrix_type full
_refine_ls_number_parameters 465
_refine_ls_number_reflns 6911
_refine_ls_number_restraints 1
_refine_ls_restrained_S_all 1.042
_refine_ls_R_factor_all 0.0452
_refine_ls_R_factor_gt 0.0405
_refine_ls_shift/su_max 0.005
_refine_ls_shift/su_mean 0.001
_refine_ls_structure_factor_coef Fsqd
_refine_ls_weighting_details 'calc w=1/[\s^2^(Fo^2^)+(0.0727P)^2^+0.2728P] where P=(Fo^2^+2Fc^2^)/3'
_refine_ls_weighting_scheme calc
_refine_ls_wR_factor_gt 0.1096
_refine_ls_wR_factor_ref 0.1136
_reflns_number_gt 6435
_reflns_number_total 6911
_reflns_threshold_expression >2sigma(I)
_cod_data_source_file c3ra41718b.txt
_cod_data_source_block shelxl2
_cod_original_cell_volume 1519.15(10)
_cod_original_sg_symbol_H-M P21
_cod_database_code 7239083

loop_
_symmetry_equiv_pos_as_xyz
'x, y, z'
'-x, y+1/2, -z'

loop_
_atom_site_label
_atom_site_type_symbol
_atom_site_fract_x
_atom_site_fract_y
_atom_site_fract_z
_atom_site_U_iso_or_equiv
_atom_site_adp_type
_atom_site_occupancy
_atom_site_symmetry_multiplicity
_atom_site_calc_flag
_atom_site_refinement_flags
O8 O 0.62748(14) 0.49265(7) 0.99655(11) 0.0290(3) Uani 1 1 d .
O7 O 0.82640(19) 0.40899(8) 1.03626(16) 0.0421(3) Uani 1 1 d .
O1 O 0.62045(15) 0.43199(8) 0.71107(14) 0.0363(3) Uani 1 1 d .
O21 O 1.09754(13) 0.56422(6) 0.85283(12) 0.0255(2) Uani 1 1 d .
O20 O 0.85409(15) 0.59084(7) 0.68216(13) 0.0329(3) Uani 1 1 d .
N2 N 0.70642(17) 0.39664(8) 0.64082(15) 0.0296(3) Uani 1 1 d .
C18 C 0.9691(2) 0.52827(13) 1.3415(2) 0.0412(4) Uani 1 1 d .
H18A H 1.0721 0.5491 1.3488 0.062 Uiso 1 1 calc R
H18B H 0.9550 0.4783 1.2990 0.062 Uiso 1 1 calc R
H18C H 0.9683 0.5249 1.4369 0.062 Uiso 1 1 calc R
C16 C 0.8320(2) 0.57874(10) 1.2476(2) 0.0334(4) Uani 1 1 d .
C14 C 0.6633(2) 0.54892(10) 1.22208(17) 0.0259(3) Uani 1 1 d .
C9 C 0.62006(19) 0.47725(9) 1.13485(16) 0.0243(3) Uani 1 1 d .
C6 C 0.7334(2) 0.45577(9) 0.96293(17) 0.0249(3) Uani 1 1 d .
C5 C 0.7273(2) 0.48195(9) 0.81893(18) 0.0267(3) Uani 1 1 d .
C4 C 0.89188(18) 0.47584(8) 0.81144(16) 0.0214(3) Uani 1 1 d .
C3 C 0.85244(19) 0.41912(8) 0.69143(16) 0.0226(3) Uani 1 1 d .
C32 C 0.96947(19) 0.38935(8) 0.63903(17) 0.0228(3) Uani 1 1 d .
C33 C 0.9185(2) 0.34995(10) 0.51106(19) 0.0283(3) Uani 1 1 d .
C35 C 1.0301(2) 0.32029(10) 0.46433(19) 0.0298(3) Uani 1 1 d .
C37 C 1.1946(2) 0.32855(9) 0.54346(19) 0.0272(3) Uani 1 1 d .
C38 C 1.3161(2) 0.29221(11) 0.4975(2) 0.0335(4) Uani 1 1 d .
H38A H 1.3566 0.2464 0.5529 0.050 Uiso 1 1 calc R
H38B H 1.4060 0.3266 0.5143 0.050 Uiso 1 1 calc R
H38C H 1.2649 0.2799 0.3957 0.050 Uiso 1 1 calc R
C17 C 0.8570(3) 0.65759(13) 1.3116(3) 0.0532(6) Uani 1 1 d .
H17A H 0.8631 0.6552 1.4095 0.080 Uiso 1 1 calc R
H17B H 0.7664 0.6894 1.2536 0.080 Uiso 1 1 calc R
H17C H 0.9574 0.6784 1.3125 0.080 Uiso 1 1 calc R
C10 C 0.4498(2) 0.45114(10) 1.10210(17) 0.0268(3) Uani 1 1 d .
C11 C 0.4191(2) 0.43974(10) 1.23739(18) 0.0281(3) Uani 1 1 d .
C15 C 0.2438(2) 0.41803(13) 1.1987(2) 0.0412(4) Uani 1 1 d .
H15A H 0.2271 0.4084 1.2862 0.062 Uiso 1 1 calc R
H15B H 0.2184 0.3729 1.1395 0.062 Uiso 1 1 calc R
H15C H 0.1733 0.4589 1.1455 0.062 Uiso 1 1 calc R
C12 C 0.4644(2) 0.51015(11) 1.32786(18) 0.0313(4) Uani 1 1 d .
C13 C 0.6354(2) 0.53555(11) 1.35925(18) 0.0304(4) Uani 1 1 d .
C36 C 1.2448(2) 0.36969(10) 0.6700(2) 0.0308(4) Uani 1 1 d .
C34 C 1.1339(2) 0.39955(9) 0.71781(19) 0.0280(3) Uani 1 1 d .
C19 C 0.94389(19) 0.55064(9) 0.77325(16) 0.0218(3) Uani 1 1 d .
C22 C 1.16574(19) 0.63307(9) 0.82252(19) 0.0266(3) Uani 1 1 d .
C27 C 1.2639(2) 0.67053(9) 0.9638(2) 0.0320(4) Uani 1 1 d .
C29 C 1.1664(3) 0.68542(10) 1.0561(2) 0.0378(4) Uani 1 1 d .
C31 C 1.0149(3) 0.73248(12) 0.9808(3) 0.0435(5) Uani 1 1 d .
C30 C 1.2737(4) 0.71965(14) 1.1992(3) 0.0582(6) Uani 1 1 d .
H30A H 1.2966 0.7718 1.1850 0.087 Uiso 1 1 calc R
H30B H 1.3750 0.6917 1.2402 0.087 Uiso 1 1 calc R
H30C H 1.2185 0.7175 1.2643 0.087 Uiso 1 1 calc R
C26 C 1.3437(3) 0.74031(11) 0.9312(3) 0.0431(5) Uani 1 1 d .
C25 C 1.4405(3) 0.72109(12) 0.8435(3) 0.0493(6) Uani 1 1 d .
C24 C 1.3400(2) 0.68152(11) 0.7041(3) 0.0416(5) Uani 1 1 d .
C23 C 1.2647(2) 0.61174(10) 0.7380(2) 0.0324(4) Uani 1 1 d .
C28 C 1.4356(3) 0.66304(15) 0.6143(3) 0.0589(7) Uani 1 1 d .
H28A H 1.4685 0.7094 0.5827 0.088 Uiso 1 1 calc R
H28B H 1.3681 0.6338 0.5307 0.088 Uiso 1 1 calc R
H28C H 1.5315 0.6341 0.6718 0.088 Uiso 1 1 calc R
H14 H 0.582(2) 0.5866(12) 1.164(2) 0.024(5) Uiso 1 1 d .
H10B H 0.371(2) 0.4873(12) 1.045(2) 0.024(5) Uiso 1 1 d .
H5 H 0.684(2) 0.5310(11) 0.798(2) 0.021(4) Uiso 1 1 d .
H12B H 0.389(3) 0.5531(15) 1.279(3) 0.042(6) Uiso 1 1 d .
H13A H 0.720(3) 0.4965(14) 1.420(2) 0.038(6) Uiso 1 1 d .
H23B H 1.348(3) 0.5780(13) 0.795(2) 0.033(5) Uiso 1 1 d .
H9 H 0.699(3) 0.4378(14) 1.183(3) 0.037(6) Uiso 1 1 d .
H38 H 0.994(3) 0.2953(13) 0.372(2) 0.030(5) Uiso 1 1 d .
H4 H 0.969(2) 0.4526(12) 0.893(2) 0.029(5) Uiso 1 1 d .
H36 H 1.360(3) 0.3794(14) 0.729(3) 0.041(6) Uiso 1 1 d .
H31A H 0.970(3) 0.7390(15) 1.052(3) 0.046(7) Uiso 1 1 d .
H34 H 1.172(3) 0.4289(13) 0.801(3) 0.033(5) Uiso 1 1 d .
H10A H 0.434(3) 0.4037(13) 1.052(2) 0.033(5) Uiso 1 1 d .
H27 H 1.357(3) 0.6348(14) 1.016(2) 0.035(6) Uiso 1 1 d .
H11 H 0.485(3) 0.4017(13) 1.291(2) 0.033(5) Uiso 1 1 d .
H22 H 1.077(3) 0.6628(12) 0.763(2) 0.030(5) Uiso 1 1 d .
H33 H 0.807(3) 0.3430(14) 0.457(3) 0.037(6) Uiso 1 1 d .
H26A H 1.407(3) 0.7591(16) 1.029(3) 0.051(7) Uiso 1 1 d .
H13B H 0.657(3) 0.5833(14) 1.408(3) 0.038(6) Uiso 1 1 d .
H24 H 1.253(3) 0.7124(14) 0.644(2) 0.034(5) Uiso 1 1 d .
H23A H 1.192(3) 0.5846(13) 0.643(2) 0.033(5) Uiso 1 1 d .
H29 H 1.138(3) 0.6361(13) 1.073(2) 0.030(5) Uiso 1 1 d .
H26B H 1.248(3) 0.7760(16) 0.870(3) 0.053(7) Uiso 1 1 d .
H16 H 0.836(3) 0.5802(13) 1.149(3) 0.038(6) Uiso 1 1 d .
H31C H 0.942(3) 0.7067(14) 0.892(3) 0.042(6) Uiso 1 1 d .
H25A H 1.534(3) 0.6909(16) 0.905(3) 0.050(7) Uiso 1 1 d .
H31B H 1.046(3) 0.7781(18) 0.959(3) 0.052(7) Uiso 1 1 d .
H12A H 0.455(3) 0.5008(14) 1.420(3) 0.041(6) Uiso 1 1 d .
H25B H 1.490(4) 0.7668(18) 0.825(3) 0.062(8) Uiso 1 1 d .

loop_
_atom_site_aniso_label
_atom_site_aniso_U_11
_atom_site_aniso_U_22
_atom_site_aniso_U_33
_atom_site_aniso_U_23
_atom_site_aniso_U_13
_atom_site_aniso_U_12
O8 0.0299(6) 0.0397(7) 0.0193(5) 0.0050(5) 0.0119(5) 0.0123(5)
O7 0.0568(9) 0.0370(7) 0.0490(8) 0.0173(6) 0.0383(7) 0.0208(6)
O1 0.0242(6) 0.0530(8) 0.0355(7) -0.0071(6) 0.0160(5) -0.0074(5)
O21 0.0224(5) 0.0212(5) 0.0306(6) 0.0062(4) 0.0083(4) -0.0015(4)
O20 0.0301(6) 0.0307(6) 0.0287(6) 0.0074(5) 0.0022(5) -0.0041(5)
N2 0.0272(7) 0.0339(8) 0.0290(7) -0.0007(6) 0.0125(6) -0.0040(6)
C18 0.0243(8) 0.0507(11) 0.0414(10) -0.0028(9) 0.0057(8) -0.0035(8)
C16 0.0335(9) 0.0362(9) 0.0322(9) -0.0022(7) 0.0149(7) -0.0013(7)
C14 0.0260(7) 0.0283(8) 0.0236(7) 0.0018(6) 0.0101(6) 0.0047(6)
C9 0.0255(7) 0.0299(7) 0.0174(7) 0.0038(6) 0.0086(6) 0.0089(6)
C6 0.0300(8) 0.0210(7) 0.0289(8) 0.0018(6) 0.0173(6) 0.0001(6)
C5 0.0262(7) 0.0293(8) 0.0278(8) 0.0042(6) 0.0140(6) 0.0012(6)
C4 0.0235(7) 0.0223(7) 0.0205(7) 0.0008(6) 0.0110(6) -0.0009(6)
C3 0.0266(7) 0.0203(7) 0.0209(7) 0.0000(6) 0.0094(6) -0.0007(6)
C32 0.0229(7) 0.0196(7) 0.0266(7) -0.0004(6) 0.0106(6) -0.0024(5)
C33 0.0218(7) 0.0286(8) 0.0311(8) -0.0053(7) 0.0069(6) -0.0020(6)
C35 0.0298(8) 0.0293(8) 0.0308(9) -0.0066(7) 0.0127(7) 0.0009(7)
C37 0.0270(8) 0.0236(7) 0.0347(8) -0.0005(6) 0.0164(7) 0.0004(6)
C38 0.0306(8) 0.0334(9) 0.0426(10) -0.0017(8) 0.0211(8) 0.0033(7)
C17 0.0587(14) 0.0405(12) 0.0670(15) -0.0127(11) 0.0321(12) -0.0135(10)
C10 0.0270(8) 0.0308(8) 0.0214(7) 0.0010(6) 0.0084(6) 0.0042(6)
C11 0.0269(8) 0.0330(9) 0.0241(7) 0.0056(7) 0.0099(6) 0.0064(6)
C15 0.0323(9) 0.0528(12) 0.0404(10) 0.0071(9) 0.0164(8) -0.0012(8)
C12 0.0353(9) 0.0381(9) 0.0250(8) 0.0018(7) 0.0169(7) 0.0074(7)
C13 0.0333(8) 0.0372(9) 0.0213(7) -0.0035(7) 0.0115(7) 0.0031(7)
C36 0.0211(7) 0.0335(9) 0.0371(9) -0.0075(7) 0.0110(7) -0.0034(6)
C34 0.0242(8) 0.0290(8) 0.0292(8) -0.0063(7) 0.0091(6) -0.0035(6)
C19 0.0259(7) 0.0223(7) 0.0194(6) -0.0007(6) 0.0114(6) -0.0015(6)
C22 0.0212(7) 0.0207(7) 0.0362(9) 0.0106(6) 0.0097(6) 0.0014(6)
C27 0.0252(8) 0.0208(7) 0.0429(10) 0.0029(7) 0.0062(7) -0.0017(6)
C29 0.0482(11) 0.0229(8) 0.0398(10) -0.0012(7) 0.0149(9) -0.0035(7)
C31 0.0432(11) 0.0328(10) 0.0593(14) 0.0007(9) 0.0256(10) 0.0002(8)
C30 0.0792(18) 0.0394(11) 0.0437(12) -0.0078(9) 0.0117(12) -0.0012(11)
C26 0.0368(10) 0.0262(9) 0.0606(13) 0.0021(9) 0.0135(10) -0.0078(8)
C25 0.0297(10) 0.0337(10) 0.0857(17) 0.0144(10) 0.0243(11) -0.0041(8)
C24 0.0309(9) 0.0349(9) 0.0653(13) 0.0210(9) 0.0260(9) 0.0069(7)
C23 0.0298(8) 0.0281(8) 0.0410(10) 0.0113(7) 0.0158(8) 0.0031(7)
C28 0.0518(13) 0.0553(14) 0.0900(19) 0.0292(13) 0.0498(14) 0.0132(11)

loop_
_atom_type_symbol
_atom_type_description
_atom_type_scat_dispersion_real
_atom_type_scat_dispersion_imag
_atom_type_scat_source
C C 0.0033 0.0016 'International Tables Vol C Tables 4.2.6.8 and 6.1.1.4'
H H 0.0000 0.0000 'International Tables Vol C Tables 4.2.6.8 and 6.1.1.4'
N N 0.0061 0.0033 'International Tables Vol C Tables 4.2.6.8 and 6.1.1.4'
O O 0.0106 0.0060 'International Tables Vol C Tables 4.2.6.8 and 6.1.1.4'

loop_
_geom_angle_atom_site_label_1
_geom_angle_atom_site_label_2
_geom_angle_atom_site_label_3
_geom_angle
C6 O8 C9 118.37(12)
N2 O1 C5 109.22(12)
C19 O21 C22 116.94(12)
C3 N2 O1 110.32(13)
C16 C18 H18A 109.5
C16 C18 H18B 109.5
H18A C18 H18B 109.5
C16 C18 H18C 109.5
H18A C18 H18C 109.5
H18B C18 H18C 109.5
C18 C16 C17 109.50(18)
C18 C16 C14 113.85(16)
C17 C16 C14 111.04(16)
C18 C16 H16 107.2(13)
C17 C16 H16 109.8(14)
C14 C16 H16 105.2(13)
C9 C14 C16 113.43(13)
C9 C14 C13 107.71(14)
C16 C14 C13 114.42(14)
C9 C14 H14 105.6(12)
C16 C14 H14 108.1(12)
C13 C14 H14 107.1(12)
O8 C9 C10 106.28(12)
O8 C9 C14 107.75(13)
C10 C9 C14 112.98(13)
O8 C9 H9 108.2(14)
C10 C9 H9 111.0(14)
C14 C9 H9 110.4(14)
O7 C6 O8 125.72(15)
O7 C6 C5 123.85(15)
O8 C6 C5 110.40(14)
O1 C5 C6 107.40(13)
O1 C5 C4 106.62(13)
C6 C5 C4 111.58(13)
O1 C5 H5 108.0(12)
C6 C5 H5 110.8(11)
C4 C5 H5 112.1(12)
C3 C4 C19 112.23(12)
C3 C4 C5 99.75(12)
C19 C4 C5 111.00(13)
C3 C4 H4 105.6(13)
C19 C4 H4 114.8(13)
C5 C4 H4 112.4(13)
N2 C3 C32 121.36(14)
N2 C3 C4 114.09(14)
C32 C3 C4 124.52(13)
C34 C32 C33 119.03(14)
C34 C32 C3 120.24(14)
C33 C32 C3 120.73(14)
C35 C33 C32 120.32(15)
C35 C33 H33 120.4(15)
C32 C33 H33 119.2(15)
C33 C35 C37 121.27(16)
C33 C35 H38 119.9(12)
C37 C35 H38 118.8(12)
C35 C37 C36 118.09(15)
C35 C37 C38 121.32(16)
C36 C37 C38 120.56(15)
C37 C38 H38A 109.5
C37 C38 H38B 109.5
H38A C38 H38B 109.5
C37 C38 H38C 109.5
H38A C38 H38C 109.5
H38B C38 H38C 109.5
C16 C17 H17A 109.5
C16 C17 H17B 109.5
H17A C17 H17B 109.5
C16 C17 H17C 109.5
H17A C17 H17C 109.5
H17B C17 H17C 109.5
C9 C10 C11 112.29(13)
C9 C10 H10B 111.5(12)
C11 C10 H10B 106.1(12)
C9 C10 H10A 107.9(13)
C11 C10 H10A 108.6(13)
H10B C10 H10A 110.5(18)
C12 C11 C15 111.65(15)
C12 C11 C10 109.65(14)
C15 C11 C10 110.32(14)
C12 C11 H11 107.4(14)
C15 C11 H11 108.9(14)
C10 C11 H11 108.8(14)
C11 C15 H15A 109.5
C11 C15 H15B 109.5
H15A C15 H15B 109.5
C11 C15 H15C 109.5
H15A C15 H15C 109.5
H15B C15 H15C 109.5
C11 C12 C13 112.41(14)
C11 C12 H12B 111.2(14)
C13 C12 H12B 107.8(14)
C11 C12 H12A 109.4(15)
C13 C12 H12A 108.5(14)
H12B C12 H12A 107(2)
C12 C13 C14 112.30(14)
C12 C13 H13A 111.8(13)
C14 C13 H13A 107.0(13)
C12 C13 H13B 110.5(13)
C14 C13 H13B 105.0(14)
H13A C13 H13B 109.8(19)
C34 C36 C37 121.05(15)
C34 C36 H36 117.1(14)
C37 C36 H36 121.9(14)
C36 C34 C32 120.21(15)
C36 C34 H34 118.6(14)
C32 C34 H34 121.1(14)
O20 C19 O21 125.86(15)
O20 C19 C4 122.94(14)
O21 C19 C4 111.20(13)
O21 C22 C27 107.90(13)
O21 C22 C23 107.60(13)
C27 C22 C23 113.41(14)
O21 C22 H22 106.6(13)
C27 C22 H22 112.6(13)
C23 C22 H22 108.3(13)
C22 C27 C26 107.42(16)
C22 C27 C29 113.27(14)
C26 C27 C29 114.90(16)
C22 C27 H27 105.3(13)
C26 C27 H27 104.9(13)
C29 C27 H27 110.3(13)
C30 C29 C31 111.09(19)
C30 C29 C27 110.67(19)
C31 C29 C27 113.81(17)
C30 C29 H29 108.1(13)
C31 C29 H29 110.2(13)
C27 C29 H29 102.5(13)
C29 C31 H31A 104.3(15)
C29 C31 H31C 109.8(14)
H31A C31 H31C 114(2)
C29 C31 H31B 108.1(17)
H31A C31 H31B 109(2)
H31C C31 H31B 110(2)
C29 C30 H30A 109.5
C29 C30 H30B 109.5
H30A C30 H30B 109.5
C29 C30 H30C 109.5
H30A C30 H30C 109.5
H30B C30 H30C 109.5
C25 C26 C27 111.90(17)
C25 C26 H26A 115.9(16)
C27 C26 H26A 100.7(16)
C25 C26 H26B 108.7(15)
C27 C26 H26B 105.8(16)
H26A C26 H26B 113(2)
C26 C25 C24 112.72(17)
C26 C25 H25A 107.4(15)
C24 C25 H25A 112.3(16)
C26 C25 H25B 109.8(18)
C24 C25 H25B 110.6(18)
H25A C25 H25B 104(2)
C28 C24 C25 113.09(19)
C28 C24 C23 111.71(18)
C25 C24 C23 108.83(18)
C28 C24 H24 105.2(14)
C25 C24 H24 111.0(14)
C23 C24 H24 106.8(14)
C22 C23 C24 109.92(16)
C22 C23 H23B 108.0(13)
C24 C23 H23B 110.0(13)
C22 C23 H23A 110.1(12)
C24 C23 H23A 110.2(12)
H23B C23 H23A 108.7(18)
C24 C28 H28A 109.5
C24 C28 H28B 109.5
H28A C28 H28B 109.5
C24 C28 H28C 109.5
H28A C28 H28C 109.5
H28B C28 H28C 109.5

loop_
_geom_bond_atom_site_label_1
_geom_bond_atom_site_label_2
_geom_bond_distance
O8 C6 1.318(2)
O8 C9 1.4674(18)
O7 C6 1.212(2)
O1 N2 1.404(2)
O1 C5 1.449(2)
O21 C19 1.3233(19)
O21 C22 1.4668(19)
O20 C19 1.200(2)
N2 C3 1.277(2)
C18 C16 1.525(3)
C18 H18A 0.9800
C18 H18B 0.9800
C18 H18C 0.9800
C16 C17 1.535(3)
C16 C14 1.539(2)
C16 H16 1.03(2)
C14 C9 1.522(2)
C14 C13 1.539(2)
C14 H14 1.00(2)
C9 C10 1.515(2)
C9 H9 0.98(2)
C6 C5 1.524(2)
C5 C4 1.527(2)
C5 H5 0.95(2)
C4 C3 1.521(2)
C4 C19 1.522(2)
C4 H4 0.94(2)
C3 C32 1.466(2)
C32 C34 1.393(2)
C32 C33 1.392(2)
C33 C35 1.385(2)
C33 H33 0.94(2)
C35 C37 1.389(2)
C35 H38 0.98(2)
C37 C36 1.397(2)
C37 C38 1.507(2)
C38 H38A 0.9800
C38 H38B 0.9800
C38 H38C 0.9800
C17 H17A 0.9800
C17 H17B 0.9800
C17 H17C 0.9800
C10 C11 1.529(2)
C10 H10B 0.97(2)
C10 H10A 0.97(2)
C11 C12 1.520(3)
C11 C15 1.525(3)
C11 H11 0.93(2)
C15 H15A 0.9800
C15 H15B 0.9800
C15 H15C 0.9800
C12 C13 1.520(3)
C12 H12B 1.02(3)
C12 H12A 0.99(2)
C13 H13A 1.04(2)
C13 H13B 0.97(3)
C36 C34 1.388(2)
C36 H36 0.99(2)
C34 H34 0.94(2)
C22 C27 1.516(3)
C22 C23 1.522(3)
C22 H22 0.95(2)
C27 C26 1.545(2)
C27 C29 1.551(3)
C27 H27 1.02(2)
C29 C30 1.523(3)
C29 C31 1.530(3)
C29 H29 0.96(2)
C31 H31A 0.97(3)
C31 H31C 1.00(3)
C31 H31B 0.92(3)
C30 H30A 0.9800
C30 H30B 0.9800
C30 H30C 0.9800
C26 C25 1.523(4)
C26 H26A 0.99(3)
C26 H26B 1.06(3)
C25 C24 1.523(4)
C25 H25A 0.99(3)
C25 H25B 0.99(3)
C24 C28 1.529(3)
C24 C23 1.529(2)
C24 H24 0.96(2)
C23 H23B 0.96(2)
C23 H23A 1.05(2)
C28 H28A 0.9800
C28 H28B 0.9800
C28 H28C 0.9800
